data_7053865
loop_
_publ_author_name
'Sarkar, Amrita'
'Bhattacharyya, Sudipta'
'Dey, Suman Kr'
'Karmakar, Subhendu'
'Mukherjee, Arindam'

_publ_section_title
;
 Structure and properties of metal complexes of a pyridine based
 oxazolidinone synthesized by atmospheric CO2 fixation
;
_journal_issue 2
_journal_name_full 'New Journal of Chemistry'
_journal_page_first 817
_journal_paper_doi 10.1039/c3nj00990d
_journal_volume 38
_journal_year 2014
_chemical_formula_moiety 'C18 H20 Cl2 Cu N4 O12'
_chemical_formula_sum 'C18 H20 Cl2 Cu N4 O12'
_chemical_formula_weight 618.83
_chemical_name_systematic
; 
 ? 
;
_space_group_IT_number 14
_symmetry_cell_setting monoclinic
_symmetry_space_group_name_Hall '-P 2ybc'
_symmetry_space_group_name_H-M 'P 1 21/c 1'
_atom_sites_solution_hydrogens geom
_atom_sites_solution_primary direct
_atom_sites_solution_secondary difmap
_audit_creation_method SHELXL-97
_cell_angle_alpha 90.00
_cell_angle_beta 99.170(2)
_cell_angle_gamma 90.00
_cell_formula_units_Z 2
_cell_length_a 9.0019(4)
_cell_length_b 8.0278(3)
_cell_length_c 16.0297(7)
_cell_measurement_reflns_used 3516
_cell_measurement_temperature 100(2)
_cell_measurement_theta_max 27.63
_cell_measurement_theta_min 2.29
_cell_volume 1143.59(8)
_computing_cell_refinement 'Bruker SMART'
_computing_data_collection 'Bruker SMART'
_computing_data_reduction 'Bruker SAINT'
_computing_molecular_graphics 'Bruker SHELXTL'
_computing_publication_material 'Bruker SHELXTL'
_computing_structure_refinement 'SHELXL-97 (Sheldrick, 1997)'
_computing_structure_solution 'SHELXS-97 (Sheldrick, 1990)'
_diffrn_ambient_temperature 100(2)
_diffrn_measured_fraction_theta_full 0.994
_diffrn_measured_fraction_theta_max 0.994
_diffrn_measurement_device_type 'CCD area detector'
_diffrn_measurement_method 'phi and omega scans'
_diffrn_radiation_monochromator graphite
_diffrn_radiation_source 'fine-focus sealed tube'
_diffrn_radiation_type MoK\a
_diffrn_radiation_wavelength 0.71073
_diffrn_reflns_av_R_equivalents 0.0341
_diffrn_reflns_av_sigmaI/netI 0.0402
_diffrn_reflns_limit_h_max 12
_diffrn_reflns_limit_h_min -12
_diffrn_reflns_limit_k_max 10
_diffrn_reflns_limit_k_min -9
_diffrn_reflns_limit_l_max 18
_diffrn_reflns_limit_l_min -21
_diffrn_reflns_number 9539
_diffrn_reflns_theta_full 28.38
_diffrn_reflns_theta_max 28.38
_diffrn_reflns_theta_min 2.29
_exptl_absorpt_coefficient_mu 1.263
_exptl_absorpt_correction_T_max 0.811
_exptl_absorpt_correction_T_min 0.629
_exptl_absorpt_correction_type multi-scan
_exptl_absorpt_process_details 'SADABS; BRUKER; 2008'
_exptl_crystal_colour blue
_exptl_crystal_density_diffrn 1.797
_exptl_crystal_density_method 'not measured'
_exptl_crystal_description rod
_exptl_crystal_F_000 560
_exptl_crystal_size_max 0.65
_exptl_crystal_size_mid 0.32
_exptl_crystal_size_min 0.17
_refine_diff_density_max 0.869
_refine_diff_density_min -0.599
_refine_diff_density_rms 0.093
_refine_ls_extinction_method none
_refine_ls_goodness_of_fit_ref 1.033
_refine_ls_hydrogen_treatment constr
_refine_ls_matrix_type full
_refine_ls_number_parameters 169
_refine_ls_number_reflns 2850
_refine_ls_number_restraints 0
_refine_ls_restrained_S_all 1.033
_refine_ls_R_factor_all 0.0610
_refine_ls_R_factor_gt 0.0420
_refine_ls_shift/su_max 0.000
_refine_ls_shift/su_mean 0.000
_refine_ls_structure_factor_coef Fsqd
_refine_ls_weighting_details 'calc w=1/[\s^2^(Fo^2^)+(0.0584P)^2^+1.4065P] where P=(Fo^2^+2Fc^2^)/3'
_refine_ls_weighting_scheme calc
_refine_ls_wR_factor_gt 0.1092
_refine_ls_wR_factor_ref 0.1208
_reflns_number_gt 2195
_reflns_number_total 2850
_reflns_threshold_expression >2sigma(I)
_cod_data_source_file c3nj00990d.txt
_cod_data_source_block monop
_cod_depositor_comments
;
The following automatic conversions were performed:

'_symmetry_cell_setting' value 'Monoclinic' changed to 'monoclinic'
according to
/usr/data/users/saulius/automatic-downloads/current/RSC/lib/dictionaries/cif_core.dic
dictionary named 'cif_core.dic' version 2.4.2 from 2011-04-26.

Automatic conversion script
Id: cif_fix_values 2281 2013-09-26 08:29:07Z andrius 
;
_cod_original_sg_symbol_H-M P2(1)/c
_cod_database_code 7053865

loop_
_symmetry_equiv_pos_as_xyz
'x, y, z'
'-x, y+1/2, -z+1/2'
'-x, -y, -z'
'x, -y-1/2, z-1/2'

loop_
_atom_site_label
_atom_site_type_symbol
_atom_site_fract_x
_atom_site_fract_y
_atom_site_fract_z
_atom_site_U_iso_or_equiv
_atom_site_adp_type
_atom_site_occupancy
_atom_site_symmetry_multiplicity
_atom_site_calc_flag
_atom_site_refinement_flags
Cu1 Cu 0.5000 0.0000 1.0000 0.02403(16) Uani 1 2 d S
Cl1 Cl 0.29180(8) 0.09744(8) 0.76405(4) 0.02683(18) Uani 1 1 d .
O4 O 0.2869(5) 0.2642(4) 0.7369(2) 0.0893(13) Uani 1 1 d .
O5 O 0.1585(3) 0.0100(3) 0.72752(17) 0.0475(7) Uani 1 1 d .
O3 O 0.4198(3) 0.0199(4) 0.7379(2) 0.0664(10) Uani 1 1 d .
O6 O 0.3117(3) 0.0927(4) 0.85455(14) 0.0465(6) Uani 1 1 d .
O1 O 0.6758(2) -0.1129(2) 0.96616(13) 0.0262(4) Uani 1 1 d .
O2 O 0.9008(2) -0.1700(3) 0.93369(13) 0.0289(5) Uani 1 1 d .
N1 N 0.6040(3) 0.2184(3) 1.01795(15) 0.0212(5) Uani 1 1 d .
C1 C 0.7819(3) -0.0705(3) 0.93086(17) 0.0207(5) Uani 1 1 d .
C2 C 1.0014(3) -0.0987(4) 0.8799(2) 0.0337(7) Uani 1 1 d .
H2A H 1.0026 -0.1669 0.8300 0.040 Uiso 1 1 calc R
H2B H 1.1032 -0.0900 0.9104 0.040 Uiso 1 1 calc R
C3 C 0.9370(4) 0.0729(4) 0.8556(2) 0.0369(7) Uani 1 1 d .
H3A H 1.0028 0.1606 0.8817 0.044 Uiso 1 1 calc R
H3B H 0.9197 0.0882 0.7948 0.044 Uiso 1 1 calc R
N2 N 0.7968(3) 0.0687(3) 0.88911(15) 0.0229(5) Uani 1 1 d .
C5 C 0.6838(3) 0.1993(3) 0.87968(18) 0.0255(6) Uani 1 1 d .
H5A H 0.5857 0.1507 0.8603 0.031 Uiso 1 1 calc R
H5B H 0.7050 0.2779 0.8372 0.031 Uiso 1 1 calc R
C6 C 0.6805(3) 0.2899(3) 0.96136(17) 0.0205(5) Uani 1 1 d .
C7 C 0.5985(3) 0.2958(4) 1.09161(19) 0.0289(6) Uani 1 1 d .
H7 H 0.5459 0.2459 1.1304 0.035 Uiso 1 1 calc R
C8 C 0.6678(4) 0.4461(4) 1.1118(2) 0.0331(7) Uani 1 1 d .
H8 H 0.6625 0.4969 1.1634 0.040 Uiso 1 1 calc R
C9 C 0.7453(4) 0.5203(4) 1.0543(2) 0.0355(8) Uani 1 1 d .
H9 H 0.7926 0.6225 1.0664 0.043 Uiso 1 1 calc R
C10 C 0.7521(4) 0.4419(4) 0.9786(2) 0.0310(7) Uani 1 1 d .
H10 H 0.8043 0.4904 0.9392 0.037 Uiso 1 1 calc R

loop_
_atom_site_aniso_label
_atom_site_aniso_U_11
_atom_site_aniso_U_22
_atom_site_aniso_U_33
_atom_site_aniso_U_23
_atom_site_aniso_U_13
_atom_site_aniso_U_12
Cu1 0.0235(3) 0.0191(2) 0.0333(3) -0.00502(18) 0.0160(2) -0.00528(17)
Cl1 0.0319(4) 0.0271(3) 0.0222(4) -0.0043(2) 0.0067(3) -0.0036(3)
O4 0.149(4) 0.0346(15) 0.065(2) 0.0081(14) -0.042(2) -0.0080(19)
O5 0.0310(13) 0.0678(18) 0.0464(15) -0.0238(12) 0.0149(11) -0.0170(12)
O3 0.0372(15) 0.104(3) 0.0632(19) -0.0451(18) 0.0230(14) -0.0156(15)
O6 0.0485(15) 0.0691(18) 0.0234(12) 0.0019(11) 0.0105(11) -0.0069(13)
O1 0.0286(10) 0.0213(9) 0.0333(11) 0.0022(8) 0.0186(9) -0.0004(8)
O2 0.0245(10) 0.0327(11) 0.0321(12) 0.0037(9) 0.0125(9) 0.0057(8)
N1 0.0219(11) 0.0187(10) 0.0245(12) -0.0032(8) 0.0082(9) -0.0030(8)
C1 0.0225(13) 0.0211(12) 0.0184(13) -0.0041(10) 0.0037(10) -0.0022(10)
C2 0.0244(15) 0.0408(17) 0.0391(18) -0.0026(13) 0.0146(13) -0.0010(13)
C3 0.0269(16) 0.0448(18) 0.043(2) 0.0053(15) 0.0183(14) -0.0052(14)
N2 0.0240(12) 0.0235(11) 0.0234(12) -0.0004(9) 0.0104(10) -0.0035(9)
C5 0.0291(14) 0.0231(13) 0.0238(15) 0.0046(10) 0.0033(11) -0.0009(11)
C6 0.0191(12) 0.0182(12) 0.0243(14) 0.0033(10) 0.0044(11) 0.0007(9)
C7 0.0315(16) 0.0279(14) 0.0297(16) -0.0048(11) 0.0125(13) -0.0019(12)
C8 0.0372(17) 0.0283(14) 0.0343(17) -0.0119(13) 0.0076(14) -0.0018(12)
C9 0.0412(18) 0.0194(14) 0.046(2) -0.0069(12) 0.0064(16) -0.0099(12)
C10 0.0363(17) 0.0217(13) 0.0359(17) 0.0051(12) 0.0090(14) -0.0058(12)

loop_
_atom_type_symbol
_atom_type_description
_atom_type_scat_dispersion_real
_atom_type_scat_dispersion_imag
_atom_type_scat_source
C C 0.0033 0.0016 'International Tables Vol C Tables 4.2.6.8 and 6.1.1.4'
H H 0.0000 0.0000 'International Tables Vol C Tables 4.2.6.8 and 6.1.1.4'
N N 0.0061 0.0033 'International Tables Vol C Tables 4.2.6.8 and 6.1.1.4'
O O 0.0106 0.0060 'International Tables Vol C Tables 4.2.6.8 and 6.1.1.4'
Cl Cl 0.1484 0.1585 'International Tables Vol C Tables 4.2.6.8 and 6.1.1.4'
Cu Cu 0.3201 1.2651 'International Tables Vol C Tables 4.2.6.8 and 6.1.1.4'

loop_
_geom_angle_atom_site_label_1
_geom_angle_atom_site_label_2
_geom_angle_atom_site_label_3
_geom_angle
_geom_angle_site_symmetry_1
_geom_angle_site_symmetry_3
O1 Cu1 O1 180.00(0) . 3_657
O1 Cu1 N1 86.25(8) . 3_657
O1 Cu1 N1 93.75(8) 3_657 3_657
O1 Cu1 N1 93.75(8) . .
O1 Cu1 N1 86.25(8) 3_657 .
N1 Cu1 N1 180.00(0) 3_657 .
O4 Cl1 O3 108.1(2) . .
O4 Cl1 O5 110.9(2) . .
O3 Cl1 O5 109.17(16) . .
O4 Cl1 O6 109.33(19) . .
O3 Cl1 O6 107.97(18) . .
O5 Cl1 O6 111.24(16) . .
C1 O1 Cu1 135.49(18) . .
C1 O2 C2 108.4(2) . .
C7 N1 C6 119.2(2) . .
C7 N1 Cu1 116.96(19) . .
C6 N1 Cu1 123.80(18) . .
O1 C1 N2 127.9(3) . .
O1 C1 O2 119.8(2) . .
N2 C1 O2 112.3(2) . .
O2 C2 C3 105.0(2) . .
O2 C2 H2A 110.8 . .
C3 C2 H2A 110.8 . .
O2 C2 H2B 110.8 . .
C3 C2 H2B 110.8 . .
H2A C2 H2B 108.8 . .
N2 C3 C2 101.7(2) . .
N2 C3 H3A 111.4 . .
C2 C3 H3A 111.4 . .
N2 C3 H3B 111.4 . .
C2 C3 H3B 111.4 . .
H3A C3 H3B 109.3 . .
C1 N2 C3 111.9(2) . .
C1 N2 C5 122.5(2) . .
C3 N2 C5 125.6(2) . .
N2 C5 C6 111.7(2) . .
N2 C5 H5A 109.3 . .
C6 C5 H5A 109.3 . .
N2 C5 H5B 109.3 . .
C6 C5 H5B 109.3 . .
H5A C5 H5B 107.9 . .
N1 C6 C10 120.7(3) . .
N1 C6 C5 117.5(2) . .
C10 C6 C5 121.8(3) . .
N1 C7 C8 122.3(3) . .
N1 C7 H7 118.8 . .
C8 C7 H7 118.8 . .
C7 C8 C9 118.8(3) . .
C7 C8 H8 120.6 . .
C9 C8 H8 120.6 . .
C10 C9 C8 119.4(3) . .
C10 C9 H9 120.3 . .
C8 C9 H9 120.3 . .
C9 C10 C6 119.6(3) . .
C9 C10 H10 120.2 . .
C6 C10 H10 120.2 . .

loop_
_geom_bond_atom_site_label_1
_geom_bond_atom_site_label_2
_geom_bond_distance
_geom_bond_site_symmetry_2
Cu1 O1 1.9731(19) .
Cu1 O1 1.9731(19) 3_657
Cu1 N1 1.987(2) 3_657
Cu1 N1 1.987(2) .
Cl1 O4 1.407(3) .
Cl1 O3 1.430(3) .
Cl1 O5 1.432(2) .
Cl1 O6 1.434(2) .
O1 C1 1.234(3) .
O2 C1 1.330(3) .
O2 C2 1.463(4) .
N1 C7 1.342(4) .
N1 C6 1.351(3) .
C1 N2 1.320(4) .
C2 C3 1.521(5) .
C2 H2A 0.9700 .
C2 H2B 0.9700 .
C3 N2 1.449(4) .
C3 H3A 0.9700 .
C3 H3B 0.9700 .
N2 C5 1.452(4) .
C5 C6 1.502(4) .
C5 H5A 0.9700 .
C5 H5B 0.9700 .
C6 C10 1.387(4) .
C7 C8 1.373(4) .
C7 H7 0.9300 .
C8 C9 1.377(5) .
C8 H8 0.9300 .
C9 C10 1.377(5) .
C9 H9 0.9300 .
C10 H10 0.9300 .
